data_2224617
loop_
_publ_author_name
'Helliwell, Madeleine'
'Afghan, Arash'
'Keshvari, Foroogh'
'Baradarani, Mehdi M.'
'Joule, John A.'

_publ_section_title
;
 7-Chloro-2-[1-(4-methoxyphenyl)pyrazol-4-yl]-3,3-dimethyl-3<i>H</i>-indole
;
_journal_coeditor_code EZ2195
_journal_issue 1
_journal_name_full 'Acta Crystallographica Section E'
_journal_page_first o112
_journal_paper_doi 10.1107/S1600536809052581
_journal_volume 66
_journal_year 2010
_chemical_formula_iupac 'C20 H18 Cl N3 O'
_chemical_formula_moiety 'C20 H18 Cl N3 O'
_chemical_formula_sum 'C20 H18 Cl N3 O'
_chemical_formula_weight 351.82
_chemical_melting_point_gt 464
_chemical_melting_point_lt 465
_chemical_name_systematic
;
7-Chloro-2-[1-(4-methoxyphenyl)pyrazol-4-yl]-3,3-dimethyl-3<i>H</i>-indole
;
_space_group_IT_number 14
_symmetry_cell_setting monoclinic
_symmetry_space_group_name_Hall '-P 2yn'
_symmetry_space_group_name_H-M 'P 1 21/n 1'
_atom_sites_solution_hydrogens geom
_atom_sites_solution_primary direct
_atom_sites_solution_secondary difmap
_cell_angle_alpha 90.00
_cell_angle_beta 95.681(5)
_cell_angle_gamma 90.00
_cell_formula_units_Z 4
_cell_length_a 11.635(3)
_cell_length_b 10.328(3)
_cell_length_c 14.141(4)
_cell_measurement_reflns_used 858
_cell_measurement_temperature 100(2)
_cell_measurement_theta_max 26.03
_cell_measurement_theta_min 2.90
_cell_volume 1690.9(8)
_computing_cell_refinement 'SAINT (Bruker, 2002)'
_computing_data_collection 'SMART (Bruker, 2001)'
_computing_data_reduction 'SAINT (Bruker, 2002)'
_computing_molecular_graphics 'SHELXTL (Sheldrick, 2008)'
_computing_publication_material 'SHELXTL (Sheldrick, 2008)'
_computing_structure_refinement 'SHELXL97 (Sheldrick, 2008)'
_computing_structure_solution 'SHELXS97 (Sheldrick, 2008)'
_diffrn_ambient_temperature 100(2)
_diffrn_measured_fraction_theta_full 0.994
_diffrn_measured_fraction_theta_max 0.994
_diffrn_measurement_device_type 'Bruker SMART APEX CCD area-detector'
_diffrn_measurement_method 'phi and omega scans'
_diffrn_radiation_monochromator graphite
_diffrn_radiation_source 'fine-focus sealed tube'
_diffrn_radiation_type MoK\a
_diffrn_radiation_wavelength 0.71073
_diffrn_reflns_av_R_equivalents 0.0921
_diffrn_reflns_av_sigmaI/netI 0.0794
_diffrn_reflns_limit_h_max 14
_diffrn_reflns_limit_h_min -14
_diffrn_reflns_limit_k_max 12
_diffrn_reflns_limit_k_min -12
_diffrn_reflns_limit_l_max 17
_diffrn_reflns_limit_l_min -10
_diffrn_reflns_number 9553
_diffrn_reflns_theta_full 26.43
_diffrn_reflns_theta_max 26.43
_diffrn_reflns_theta_min 2.16
_exptl_absorpt_coefficient_mu 0.239
_exptl_absorpt_correction_type none
_exptl_crystal_colour yellow
_exptl_crystal_density_diffrn 1.382
_exptl_crystal_density_method 'not measured'
_exptl_crystal_description irregular
_exptl_crystal_F_000 736
_exptl_crystal_size_max 0.50
_exptl_crystal_size_mid 0.40
_exptl_crystal_size_min 0.20
_refine_diff_density_max 0.698
_refine_diff_density_min -0.300
_refine_ls_extinction_method none
_refine_ls_goodness_of_fit_ref 0.974
_refine_ls_hydrogen_treatment constr
_refine_ls_matrix_type full
_refine_ls_number_parameters 229
_refine_ls_number_reflns 3461
_refine_ls_number_restraints 0
_refine_ls_restrained_S_all 0.974
_refine_ls_R_factor_all 0.0667
_refine_ls_R_factor_gt 0.0493
_refine_ls_shift/su_max 0.001
_refine_ls_shift/su_mean 0.000
_refine_ls_structure_factor_coef Fsqd
_refine_ls_weighting_details 'calc w=1/[\s^2^(Fo^2^)+(0.0596P)^2^] where P=(Fo^2^+2Fc^2^)/3'
_refine_ls_weighting_scheme calc
_refine_ls_wR_factor_gt 0.1173
_refine_ls_wR_factor_ref 0.1237
_reflns_number_gt 2662
_reflns_number_total 3461
_reflns_threshold_expression I>2sigma(I)
_cod_data_source_file ez2195.cif
_cod_data_source_block I
_cod_original_sg_symbol_H-M 'P 21/n'
_cod_database_code 2224617
_cod_database_fobs_code 2224617

loop_
_symmetry_equiv_pos_as_xyz
'x, y, z'
'-x+1/2, y+1/2, -z+1/2'
'-x, -y, -z'
'x-1/2, -y-1/2, z-1/2'

loop_
_atom_site_type_symbol
_atom_site_label
_atom_site_fract_x
_atom_site_fract_y
_atom_site_fract_z
_atom_site_U_iso_or_equiv
_atom_site_adp_type
_atom_site_calc_flag
_atom_site_refinement_flags
_atom_site_occupancy
_atom_site_disorder_assembly
_atom_site_disorder_group
Cl Cl1 1.22881(4) 0.17525(5) 0.17785(4) 0.02511(18) Uani d . 1 . .
O O1 0.48712(12) 0.88812(14) 0.58360(11) 0.0251(4) Uani d . 1 . .
N N1 1.03001(14) 0.27790(17) 0.29514(12) 0.0184(4) Uani d . 1 . .
N N2 0.81439(14) 0.57762(16) 0.43402(12) 0.0190(4) Uani d . 1 . .
N N3 0.91804(14) 0.62821(17) 0.41446(12) 0.0203(4) Uani d . 1 . .
C C1 1.04052(17) 0.1445(2) 0.27506(14) 0.0180(4) Uani d . 1 . .
C C2 1.12290(17) 0.0837(2) 0.22603(14) 0.0208(5) Uani d . 1 . .
C C3 1.11990(18) -0.0494(2) 0.21418(15) 0.0236(5) Uani d . 1 . .
H H3 1.1750 -0.0904 0.1814 0.028 Uiso calc R 1 . .
C C4 1.03402(18) -0.1217(2) 0.25156(15) 0.0249(5) Uani d . 1 . .
H H4 1.0329 -0.2112 0.2442 0.030 Uiso calc R 1 . .
C C5 0.95010(19) -0.0621(2) 0.29962(15) 0.0229(5) Uani d . 1 . .
H H5 0.8922 -0.1105 0.3237 0.028 Uiso calc R 1 . .
C C6 0.95434(17) 0.0709(2) 0.31094(14) 0.0192(5) Uani d . 1 . .
C C7 0.87609(17) 0.16310(19) 0.35671(14) 0.0182(5) Uani d . 1 . .
C C8 0.93947(17) 0.2890(2) 0.34114(14) 0.0171(4) Uani d . 1 . .
C C9 0.86942(19) 0.1327(2) 0.46245(15) 0.0254(5) Uani d . 1 . .
H H9A 0.8386 0.0473 0.4688 0.038 Uiso calc R 1 . .
H H9B 0.8201 0.1947 0.4890 0.038 Uiso calc R 1 . .
H H9C 0.9454 0.1373 0.4957 0.038 Uiso calc R 1 . .
C C10 0.75543(18) 0.1630(2) 0.30166(16) 0.0265(5) Uani d . 1 . .
H H10A 0.7609 0.1928 0.2380 0.040 Uiso calc R 1 . .
H H10B 0.7054 0.2194 0.3327 0.040 Uiso calc R 1 . .
H H10C 0.7246 0.0767 0.3000 0.040 Uiso calc R 1 . .
C C11 0.90599(17) 0.41488(19) 0.37521(14) 0.0183(5) Uani d . 1 . .
C C12 0.80538(18) 0.4512(2) 0.41173(14) 0.0205(5) Uani d . 1 . .
H H12 0.7426 0.3980 0.4196 0.025 Uiso calc R 1 . .
C C13 0.97206(17) 0.5295(2) 0.37985(14) 0.0196(5) Uani d . 1 . .
H H13 1.0460 0.5349 0.3605 0.024 Uiso calc R 1 . .
C C14 0.73117(18) 0.6587(2) 0.47155(14) 0.0189(5) Uani d . 1 . .
C C15 0.76750(18) 0.7680(2) 0.52286(14) 0.0209(5) Uani d . 1 . .
H H15 0.8458 0.7879 0.5318 0.025 Uiso calc R 1 . .
C C16 0.68888(18) 0.8471(2) 0.56077(15) 0.0210(5) Uani d . 1 . .
H H16 0.7138 0.9209 0.5946 0.025 Uiso calc R 1 . .
C C17 0.57208(18) 0.8165(2) 0.54834(15) 0.0202(5) Uani d . 1 . .
C C18 0.53577(18) 0.7079(2) 0.49591(15) 0.0223(5) Uani d . 1 . .
H H18 0.4575 0.6879 0.4869 0.027 Uiso calc R 1 . .
C C19 0.61435(18) 0.6295(2) 0.45722(15) 0.0215(5) Uani d . 1 . .
H H19 0.5894 0.5573 0.4216 0.026 Uiso calc R 1 . .
C C20 0.5233(2) 1.0001(2) 0.63873(16) 0.0274(5) Uani d . 1 . .
H H20A 0.5720 0.9738 0.6942 0.041 Uiso calc R 1 . .
H H20B 0.4567 1.0442 0.6577 0.041 Uiso calc R 1 . .
H H20C 0.5654 1.0572 0.6012 0.041 Uiso calc R 1 . .

loop_
_atom_site_aniso_label
_atom_site_aniso_U_11
_atom_site_aniso_U_22
_atom_site_aniso_U_33
_atom_site_aniso_U_12
_atom_site_aniso_U_13
_atom_site_aniso_U_23
Cl1 0.0224(3) 0.0279(3) 0.0255(3) 0.0004(2) 0.0048(2) 0.0008(2)
O1 0.0289(8) 0.0239(8) 0.0229(9) 0.0037(7) 0.0038(7) -0.0050(7)
N1 0.0208(9) 0.0183(9) 0.0151(9) 0.0010(7) -0.0019(7) 0.0004(7)
N2 0.0212(9) 0.0192(9) 0.0161(9) -0.0004(7) -0.0009(7) 0.0000(7)
N3 0.0212(9) 0.0220(9) 0.0174(9) -0.0015(8) 0.0007(8) 0.0005(7)
C1 0.0186(10) 0.0201(11) 0.0142(11) 0.0020(8) -0.0041(9) 0.0015(8)
C2 0.0188(10) 0.0269(12) 0.0161(11) -0.0005(9) -0.0014(9) 0.0028(9)
C3 0.0260(11) 0.0249(12) 0.0193(12) 0.0062(10) -0.0011(9) -0.0027(9)
C4 0.0281(12) 0.0207(11) 0.0249(13) 0.0018(10) -0.0031(10) -0.0016(9)
C5 0.0244(11) 0.0234(12) 0.0204(12) -0.0033(9) -0.0003(9) -0.0007(9)
C6 0.0221(10) 0.0214(11) 0.0128(11) 0.0003(9) -0.0038(8) 0.0014(8)
C7 0.0203(10) 0.0193(11) 0.0147(11) 0.0002(8) 0.0008(9) 0.0001(8)
C8 0.0195(10) 0.0204(11) 0.0103(10) 0.0015(8) -0.0046(8) 0.0017(8)
C9 0.0333(12) 0.0233(11) 0.0203(12) 0.0002(10) 0.0059(10) 0.0018(9)
C10 0.0231(11) 0.0272(12) 0.0287(13) 0.0003(10) -0.0002(10) -0.0067(10)
C11 0.0215(10) 0.0200(11) 0.0127(10) 0.0017(9) -0.0017(8) 0.0038(8)
C12 0.0244(11) 0.0178(11) 0.0188(11) -0.0020(9) -0.0009(9) 0.0013(8)
C13 0.0190(10) 0.0234(11) 0.0160(11) 0.0028(9) -0.0002(9) 0.0021(9)
C14 0.0232(11) 0.0202(11) 0.0127(11) 0.0035(9) -0.0007(9) 0.0017(8)
C15 0.0222(10) 0.0231(11) 0.0162(11) -0.0006(9) -0.0035(9) 0.0027(9)
C16 0.0275(11) 0.0183(11) 0.0163(11) -0.0019(9) -0.0020(9) -0.0008(9)
C17 0.0269(11) 0.0200(11) 0.0133(11) 0.0025(9) 0.0008(9) 0.0023(8)
C18 0.0207(10) 0.0249(12) 0.0206(12) -0.0013(9) -0.0010(9) 0.0005(9)
C19 0.0274(11) 0.0182(11) 0.0179(11) -0.0022(9) -0.0020(9) -0.0023(9)
C20 0.0393(14) 0.0223(12) 0.0206(12) 0.0051(10) 0.0030(10) -0.0042(9)

loop_
_atom_type_symbol
_atom_type_description
_atom_type_scat_dispersion_real
_atom_type_scat_dispersion_imag
_atom_type_scat_source
C C 0.0033 0.0016 'International Tables Vol C Tables 4.2.6.8 and 6.1.1.4'
H H 0.0000 0.0000 'International Tables Vol C Tables 4.2.6.8 and 6.1.1.4'
N N 0.0061 0.0033 'International Tables Vol C Tables 4.2.6.8 and 6.1.1.4'
O O 0.0106 0.0060 'International Tables Vol C Tables 4.2.6.8 and 6.1.1.4'
Cl Cl 0.1484 0.1585 'International Tables Vol C Tables 4.2.6.8 and 6.1.1.4'

loop_
_geom_angle_atom_site_label_1
_geom_angle_atom_site_label_2
_geom_angle_atom_site_label_3
_geom_angle_site_symmetry_1
_geom_angle_site_symmetry_3
_geom_angle
_geom_angle_publ_flag
C17 O1 C20 . . 116.76(16) ?
C8 N1 C1 . . 106.09(17) ?
C12 N2 N3 . . 111.93(16) ?
C12 N2 C14 . . 128.26(17) ?
N3 N2 C14 . . 119.80(16) ?
C13 N3 N2 . . 104.03(16) ?
C2 C1 C6 . . 119.53(19) ?
C2 C1 N1 . . 128.23(18) ?
C6 C1 N1 . . 112.24(17) ?
C3 C2 C1 . . 119.95(19) ?
C3 C2 Cl1 . . 120.07(16) ?
C1 C2 Cl1 . . 119.97(17) ?
C2 C3 C4 . . 119.77(19) ?
C2 C3 H3 . . 120.1 ?
C4 C3 H3 . . 120.1 ?
C5 C4 C3 . . 120.9(2) ?
C5 C4 H4 . . 119.5 ?
C3 C4 H4 . . 119.5 ?
C6 C5 C4 . . 118.58(19) ?
C6 C5 H5 . . 120.7 ?
C4 C5 H5 . . 120.7 ?
C5 C6 C1 . . 121.21(19) ?
C5 C6 C7 . . 131.37(19) ?
C1 C6 C7 . . 107.40(17) ?
C6 C7 C8 . . 98.95(16) ?
C6 C7 C10 . . 110.03(17) ?
C8 C7 C10 . . 111.04(17) ?
C6 C7 C9 . . 112.32(17) ?
C8 C7 C9 . . 112.76(17) ?
C10 C7 C9 . . 111.17(17) ?
N1 C8 C11 . . 120.19(19) ?
N1 C8 C7 . . 115.26(18) ?
C11 C8 C7 . . 124.54(18) ?
C7 C9 H9A . . 109.5 ?
C7 C9 H9B . . 109.5 ?
H9A C9 H9B . . 109.5 ?
C7 C9 H9C . . 109.5 ?
H9A C9 H9C . . 109.5 ?
H9B C9 H9C . . 109.5 ?
C7 C10 H10A . . 109.5 ?
C7 C10 H10B . . 109.5 ?
H10A C10 H10B . . 109.5 ?
C7 C10 H10C . . 109.5 ?
H10A C10 H10C . . 109.5 ?
H10B C10 H10C . . 109.5 ?
C12 C11 C13 . . 103.48(18) ?
C12 C11 C8 . . 129.33(19) ?
C13 C11 C8 . . 127.18(18) ?
N2 C12 C11 . . 107.65(18) ?
N2 C12 H12 . . 126.2 ?
C11 C12 H12 . . 126.2 ?
N3 C13 C11 . . 112.91(18) ?
N3 C13 H13 . . 123.5 ?
C11 C13 H13 . . 123.5 ?
C15 C14 C19 . . 119.85(19) ?
C15 C14 N2 . . 119.45(18) ?
C19 C14 N2 . . 120.70(18) ?
C16 C15 C14 . . 120.6(2) ?
C16 C15 H15 . . 119.7 ?
C14 C15 H15 . . 119.7 ?
C15 C16 C17 . . 119.71(19) ?
C15 C16 H16 . . 120.1 ?
C17 C16 H16 . . 120.1 ?
O1 C17 C18 . . 116.06(18) ?
O1 C17 C16 . . 124.34(19) ?
C18 C17 C16 . . 119.59(19) ?
C19 C18 C17 . . 120.63(19) ?
C19 C18 H18 . . 119.7 ?
C17 C18 H18 . . 119.7 ?
C18 C19 C14 . . 119.63(19) ?
C18 C19 H19 . . 120.2 ?
C14 C19 H19 . . 120.2 ?
O1 C20 H20A . . 109.5 ?
O1 C20 H20B . . 109.5 ?
H20A C20 H20B . . 109.5 ?
O1 C20 H20C . . 109.5 ?
H20A C20 H20C . . 109.5 ?
H20B C20 H20C . . 109.5 ?

loop_
_geom_bond_atom_site_label_1
_geom_bond_atom_site_label_2
_geom_bond_site_symmetry_2
_geom_bond_distance
_geom_bond_publ_flag
Cl1 C2 . 1.744(2) ?
O1 C17 . 1.367(2) ?
O1 C20 . 1.434(2) ?
N1 C8 . 1.297(2) ?
N1 C1 . 1.415(3) ?
N2 C12 . 1.344(3) ?
N2 N3 . 1.367(2) ?
N2 C14 . 1.422(3) ?
N3 C13 . 1.317(3) ?
C1 C2 . 1.387(3) ?
C1 C6 . 1.393(3) ?
C2 C3 . 1.385(3) ?
C3 C4 . 1.393(3) ?
C3 H3 . 0.9300 ?
C4 C5 . 1.388(3) ?
C4 H4 . 0.9300 ?
C5 C6 . 1.383(3) ?
C5 H5 . 0.9300 ?
C6 C7 . 1.507(3) ?
C7 C8 . 1.521(3) ?
C7 C10 . 1.536(3) ?
C7 C9 . 1.537(3) ?
C8 C11 . 1.453(3) ?
C9 H9A . 0.9600 ?
C9 H9B . 0.9600 ?
C9 H9C . 0.9600 ?
C10 H10A . 0.9600 ?
C10 H10B . 0.9600 ?
C10 H10C . 0.9600 ?
C11 C12 . 1.378(3) ?
C11 C13 . 1.410(3) ?
C12 H12 . 0.9300 ?
C13 H13 . 0.9300 ?
C14 C15 . 1.384(3) ?
C14 C19 . 1.387(3) ?
C15 C16 . 1.375(3) ?
C15 H15 . 0.9300 ?
C16 C17 . 1.389(3) ?
C16 H16 . 0.9300 ?
C17 C18 . 1.388(3) ?
C18 C19 . 1.375(3) ?
C18 H18 . 0.9300 ?
C19 H19 . 0.9300 ?
C20 H20A . 0.9600 ?
C20 H20B . 0.9600 ?
C20 H20C . 0.9600 ?

loop_
_geom_torsion_atom_site_label_1
_geom_torsion_atom_site_label_2
_geom_torsion_atom_site_label_3
_geom_torsion_atom_site_label_4
_geom_torsion_site_symmetry_1
_geom_torsion_site_symmetry_2
_geom_torsion_site_symmetry_3
_geom_torsion_site_symmetry_4
_geom_torsion
_geom_torsion_publ_flag
C12 N2 N3 C13 . . . . -0.1(2) ?
C14 N2 N3 C13 . . . . -178.87(18) ?
C8 N1 C1 C2 . . . . 179.1(2) ?
C8 N1 C1 C6 . . . . -0.8(2) ?
C6 C1 C2 C3 . . . . -0.8(3) ?
N1 C1 C2 C3 . . . . 179.3(2) ?
C6 C1 C2 Cl1 . . . . 178.18(15) ?
N1 C1 C2 Cl1 . . . . -1.6(3) ?
C1 C2 C3 C4 . . . . 0.0(3) ?
Cl1 C2 C3 C4 . . . . -179.00(16) ?
C2 C3 C4 C5 . . . . 0.9(3) ?
C3 C4 C5 C6 . . . . -0.9(3) ?
C4 C5 C6 C1 . . . . 0.1(3) ?
C4 C5 C6 C7 . . . . 178.4(2) ?
C2 C1 C6 C5 . . . . 0.8(3) ?
N1 C1 C6 C5 . . . . -179.35(19) ?
C2 C1 C6 C7 . . . . -177.89(18) ?
N1 C1 C6 C7 . . . . 2.0(2) ?
C5 C6 C7 C8 . . . . 179.4(2) ?
C1 C6 C7 C8 . . . . -2.1(2) ?
C5 C6 C7 C10 . . . . -64.3(3) ?
C1 C6 C7 C10 . . . . 114.23(19) ?
C5 C6 C7 C9 . . . . 60.1(3) ?
C1 C6 C7 C9 . . . . -121.36(19) ?
C1 N1 C8 C11 . . . . 178.18(17) ?
C1 N1 C8 C7 . . . . -0.8(2) ?
C6 C7 C8 N1 . . . . 1.9(2) ?
C10 C7 C8 N1 . . . . -113.7(2) ?
C9 C7 C8 N1 . . . . 120.8(2) ?
C6 C7 C8 C11 . . . . -177.07(18) ?
C10 C7 C8 C11 . . . . 67.3(2) ?
C9 C7 C8 C11 . . . . -58.2(3) ?
N1 C8 C11 C12 . . . . 168.9(2) ?
C7 C8 C11 C12 . . . . -12.2(3) ?
N1 C8 C11 C13 . . . . -12.4(3) ?
C7 C8 C11 C13 . . . . 166.5(2) ?
N3 N2 C12 C11 . . . . -0.4(2) ?
C14 N2 C12 C11 . . . . 178.24(19) ?
C13 C11 C12 N2 . . . . 0.7(2) ?
C8 C11 C12 N2 . . . . 179.67(19) ?
N2 N3 C13 C11 . . . . 0.6(2) ?
C12 C11 C13 N3 . . . . -0.8(2) ?
C8 C11 C13 N3 . . . . -179.82(19) ?
C12 N2 C14 C15 . . . . 155.5(2) ?
N3 N2 C14 C15 . . . . -26.0(3) ?
C12 N2 C14 C19 . . . . -24.5(3) ?
N3 N2 C14 C19 . . . . 154.00(19) ?
C19 C14 C15 C16 . . . . 0.8(3) ?
N2 C14 C15 C16 . . . . -179.27(18) ?
C14 C15 C16 C17 . . . . 0.7(3) ?
C20 O1 C17 C18 . . . . 179.43(18) ?
C20 O1 C17 C16 . . . . -1.5(3) ?
C15 C16 C17 O1 . . . . 179.54(19) ?
C15 C16 C17 C18 . . . . -1.5(3) ?
O1 C17 C18 C19 . . . . 179.89(18) ?
C16 C17 C18 C19 . . . . 0.8(3) ?
C17 C18 C19 C14 . . . . 0.6(3) ?
C15 C14 C19 C18 . . . . -1.4(3) ?
N2 C14 C19 C18 . . . . 178.62(19) ?

loop_
_cod_related_entry_id
_cod_related_entry_database
_cod_related_entry_code
1 ChemSpider 24744091
